data_7704526
loop_
_publ_author_name
'Burt, Liam K.'
'Hill, Anthony F.'

_publ_section_title
;
 Heterobimetallic \m<sub>2</sub>-carbido complexes of platinum and
 tungsten.
;
_journal_issue 24
_journal_name_full 'Dalton transactions (Cambridge, England : 2003)'
_journal_page_first 8143
_journal_page_last 8161
_journal_paper_doi 10.1039/d0dt01617a
_journal_volume 49
_journal_year 2020
_chemical_formula_moiety 'C46 H53 B2 N10 O2 P Pt W, C H Cl3'
_chemical_formula_sum 'C47 H54 B2 Cl3 N10 O2 P Pt W'
_chemical_formula_weight 1328.88
_space_group_crystal_system triclinic
_space_group_IT_number 2
_space_group_name_Hall '-P 1'
_space_group_name_H-M_alt 'P -1'
_atom_sites_solution_hydrogens mixed
_atom_sites_solution_primary dual
_audit_creation_date 2020-04-18
_audit_creation_method
;
Olex2 1.3
(compiled 2020.02.04 svn.rd84adfe8 for OlexSys, GUI svn.r6032)
;
_audit_update_record
;
2020-04-18 deposited with the CCDC.	2020-05-29 downloaded from the CCDC.
;
_cell_angle_alpha 103.794(4)
_cell_angle_beta 102.422(4)
_cell_angle_gamma 106.487(5)
_cell_formula_units_Z 2
_cell_length_a 10.1322(6)
_cell_length_b 14.7017(8)
_cell_length_c 19.3416(7)
_cell_measurement_reflns_used 5878
_cell_measurement_temperature 150.00(10)
_cell_measurement_theta_max 72.7550
_cell_measurement_theta_min 4.6570
_cell_volume 2556.3(3)
_computing_cell_refinement 'CrysAlisPro 1.171.40.36a (Rigaku OD, 2018)'
_computing_data_collection 'CrysAlisPro 1.171.40.36a (Rigaku OD, 2018)'
_computing_data_reduction 'CrysAlisPro 1.171.40.36a (Rigaku OD, 2018)'
_computing_molecular_graphics 'Olex2 1.3 (Dolomanov et al., 2009)'
_computing_publication_material 'Olex2 1.3 (Dolomanov et al., 2009)'
_computing_structure_refinement 'SHELXL 2018/3 (Sheldrick, 2015)'
_computing_structure_solution 'ShelXT (Sheldrick, 2015)'
_diffrn_ambient_environment N~2~
_diffrn_ambient_temperature 150.00(10)
_diffrn_detector 'CCD plate'
_diffrn_detector_area_resol_mean 8.1297
_diffrn_detector_type EosS2
_diffrn_measured_fraction_theta_full 0.992
_diffrn_measured_fraction_theta_max 0.992
_diffrn_measurement_details
;
List of Runs (angles in degrees, time in seconds):

  # Type    Start    End  Width  t~exp~   \w     \q     \k     \f   Frames
#--------------------------------------------------------------------------
  1  \w     15.00  66.00   1.00    8.60    --   36.34 -99.00  30.00   51
  2  \w      9.00 100.00   1.00    8.60    --   36.34  19.00 -30.00   91
  3  \w     41.00 101.00   1.00    8.60    --   36.34  57.00 -30.00   60
  4  \w     11.00  75.00   1.00    8.60    --   36.34 -99.00 -90.00   64
  5  \w     29.00  90.00   1.00    8.60    --   36.34-125.00-180.00   61
  6  \w    -33.00  55.00   1.00    8.60    --   36.34 -38.00 120.00   88
  7  \w     49.00 101.00   1.00    8.60    --   36.34  19.00-120.00   52
  8  \w     14.00  41.00   1.00    8.60    --   36.34  19.00-120.00   27
  9  \w    -30.00  53.00   1.00    8.60    --   36.34 -57.00  30.00   83
 10  \w    116.00 176.00   1.00   34.38    --  109.99 111.00-150.00   60
 11  \w     57.00 109.00   1.00   34.38    --  109.99-111.00  60.00   52
 12  \w     70.00 127.00   1.00   34.38    --  109.99 -45.00 120.00   57
 13  \w     62.00 106.00   1.00   34.38    --  109.99 -95.00-150.00   44
 14  \w     43.00 123.00   1.00   34.38    --  109.99 -45.00 -60.00   80
 15  \w    103.00 177.00   1.00   34.38    --  109.99  77.00 -90.00   74
 16  \w     52.00 111.00   1.00   34.38    --  109.99 -77.00 -90.00   59
 17  \w     43.00  68.00   1.00   34.38    --  109.99 -45.00 120.00   25
 18  \w     89.00 126.00   1.00   34.38    --  109.99 -61.00 150.00   37
 19  \w     41.00 122.00   1.00   34.38    --  109.99 -30.00-150.00   81
 20  \w    104.00 145.00   1.00   34.38    --  109.99 111.00-120.00   41
 21  \w     49.00  76.00   1.00   34.38    --  109.99 -61.00 150.00   27
 22  \w     47.00 109.00   1.00   34.38    --  109.99-111.00 150.00   62
 23  \w     45.00 178.00   1.00   34.38    --  109.99   0.00  60.00  133
;
_diffrn_measurement_device 'four-circle diffractometer'
_diffrn_measurement_device_type 'SuperNova, Dual, Cu at home/near, EosS2'
_diffrn_measurement_method '\w scans'
_diffrn_orient_matrix_type 'CrysAlisPro convention (1999,Acta A55,543-557)'
_diffrn_orient_matrix_UB_11 0.0698634000
_diffrn_orient_matrix_UB_12 -0.0797578000
_diffrn_orient_matrix_UB_13 -0.0172293000
_diffrn_orient_matrix_UB_21 0.0149377000
_diffrn_orient_matrix_UB_22 0.0239014000
_diffrn_orient_matrix_UB_23 -0.0718933000
_diffrn_orient_matrix_UB_31 0.1503095000
_diffrn_orient_matrix_UB_32 0.0798137000
_diffrn_orient_matrix_UB_33 0.0440937000
_diffrn_radiation_monochromator mirror
_diffrn_radiation_probe x-ray
_diffrn_radiation_type 'Cu K\a'
_diffrn_radiation_wavelength 1.54184
_diffrn_reflns_av_R_equivalents 0.0456
_diffrn_reflns_av_unetI/netI 0.0912
_diffrn_reflns_Laue_measured_fraction_full 0.992
_diffrn_reflns_Laue_measured_fraction_max 0.992
_diffrn_reflns_limit_h_max 12
_diffrn_reflns_limit_h_min -11
_diffrn_reflns_limit_k_max 17
_diffrn_reflns_limit_k_min -16
_diffrn_reflns_limit_l_max 23
_diffrn_reflns_limit_l_min -23
_diffrn_reflns_number 15942
_diffrn_reflns_point_group_measured_fraction_full 0.992
_diffrn_reflns_point_group_measured_fraction_max 0.992
_diffrn_reflns_theta_full 67.684
_diffrn_reflns_theta_max 68.246
_diffrn_reflns_theta_min 4.664
_diffrn_source 'micro-focus sealed X-ray tube'
_diffrn_source_type 'SuperNova (Cu) X-ray Source'
_exptl_absorpt_coefficient_mu 11.265
_exptl_absorpt_correction_T_max 1.00000
_exptl_absorpt_correction_T_min 0.60396
_exptl_absorpt_correction_type multi-scan
_exptl_absorpt_process_details
;
CrysAlisPro 1.171.40.36a (Rigaku Oxford Diffraction, 2018)
Empirical absorption correction using spherical harmonics,
 implemented in SCALE3 ABSPACK scaling algorithm.
;
_exptl_crystal_colour 'clear light yellow'
_exptl_crystal_density_diffrn 1.726
_exptl_crystal_description plate
_exptl_crystal_F_000 1300
_exptl_crystal_size_max 0.093
_exptl_crystal_size_mid 0.053
_exptl_crystal_size_min 0.043
_refine_diff_density_max 2.080
_refine_diff_density_min -2.120
_refine_diff_density_rms 0.173
_refine_ls_extinction_method none
_refine_ls_goodness_of_fit_ref 1.030
_refine_ls_hydrogen_treatment mixed
_refine_ls_matrix_type full
_refine_ls_number_parameters 625
_refine_ls_number_reflns 9298
_refine_ls_number_restraints 2
_refine_ls_restrained_S_all 1.030
_refine_ls_R_factor_all 0.0722
_refine_ls_R_factor_gt 0.0484
_refine_ls_shift/su_max 0.001
_refine_ls_shift/su_mean 0.000
_refine_ls_structure_factor_coef Fsqd
_refine_ls_weighting_details 'w=1/[\s^2^(Fo^2^)+(0.0395P)^2^+7.5238P] where P=(Fo^2^+2Fc^2^)/3'
_refine_ls_weighting_scheme calc
_refine_ls_wR_factor_gt 0.1137
_refine_ls_wR_factor_ref 0.1274
_reflns_Friedel_coverage 0.000
_reflns_number_gt 6912
_reflns_number_total 9298
_reflns_threshold_expression 'I > 2\s(I)'
_cod_data_source_file d0dt01617a2.cif
_cod_data_source_block 11
_cod_depositor_comments 'Adding full bibliography for 7704524--7704531.cif.'
_cod_original_cell_volume 2556.3(2)
_cod_database_code 7704526
_shelx_shelxl_version_number 2018/3
_chemical_oxdiff_formula 'C46 H53 B2 N10 O2 P1 Pt1 W1'
_chemical_oxdiff_usercomment 'CHCl3/n-hex vap. diff @0 degC'
_shelx_space_group_comment
;
The symmetry employed for this shelxl refinement is uniquely defined
by the following loop, which should always be used as a source of
symmetry information in preference to the above space-group names.
They are only intended as comments.
;
_reflns_odcompleteness_completeness 99.24
_reflns_odcompleteness_iscentric 1
_reflns_odcompleteness_theta 68.13
_olex2_refinement_description
;
1. Fixed Uiso
 At 1.2 times of:
  All B(H) groups, All C(H) groups
 At 1.5 times of:
  All C(H,H,H) groups
2. Restrained distances
 B1-H1
 1.15 with sigma of 0.02
 B2-H2B
 1.15 with sigma of 0.02
3.a Ternary CH refined with riding coordinates:
 C70(H70)
3.b Aromatic/amide H refined with riding coordinates:
 C32(H32), C62(H62), C37(H37), C45(H45), C52(H52), C61(H61), C17(H17),
 C65(H65), C51(H51), C55(H55), C43(H43), C53(H53), C22(H22), C41(H41), C64(H64),
  C44(H44), C12(H12), C42(H42), C54(H54), C63(H63)
3.c Idealised Me refined as rotating group:
 C30(H30A,H30B,H30C), C15(H15A,H15B,H15C), C35(H35A,H35B,H35C), C20(H20A,H20B,
 H20C), C10(H10A,H10B,H10C), C39(H39A,H39B,H39C), C34(H34A,H34B,H34C), C19(H19A,
 H19B,H19C), C24(H24A,H24B,H24C), C14(H14A,H14B,H14C)
;
_ins_header
;
TITL LB010_scale in P-1 
REM P-1 (#2 in standard setting)
CELL 1.54184  10.132171  14.701748  19.341631 103.7940 102.4218 106.4867
ZERR    2.00   0.000588   0.000847   0.000657   0.0039   0.0040   0.0051
LATT  1
SFAC C H B N O P W Pt
UNIT 92.00 106.00 4.00 20.00 4.00 2.00 2.00 2.00
TREF
HKLF 4
END
;
_olex2_submission_special_instructions 'No special instructions were received'
_oxdiff_exptl_absorpt_empirical_details
;
Empirical correction (ABSPACK) includes:
- Absorption correction using spherical harmonics
- Frame scaling
;
_oxdiff_exptl_absorpt_empirical_full_max 1.568
_oxdiff_exptl_absorpt_empirical_full_min 0.499

loop_
_space_group_symop_operation_xyz
'x, y, z'
'-x, -y, -z'

loop_
_atom_site_label
_atom_site_type_symbol
_atom_site_fract_x
_atom_site_fract_y
_atom_site_fract_z
_atom_site_U_iso_or_equiv
_atom_site_adp_type
_atom_site_occupancy
_atom_site_site_symmetry_order
_atom_site_calc_flag
_atom_site_refinement_flags_posn
_atom_site_refinement_flags_adp
_atom_site_refinement_flags_occupancy
_atom_site_disorder_assembly
_atom_site_disorder_group
Pt1 Pt 0.54806(4) 0.55784(3) 0.30775(2) 0.02481(10) Uani 1 1 d . . . . .
W1 W 0.23042(4) 0.34853(3) 0.15682(2) 0.02674(11) Uani 1 1 d . . . . .
P1 P 0.6581(3) 0.61158(17) 0.22773(11) 0.0278(5) Uani 1 1 d . . . . .
Cl1 Cl 0.7950(5) 1.0202(4) 0.4342(2) 0.0932(14) Uani 1 1 d . . . . .
Cl2 Cl 0.5563(6) 0.9244(3) 0.3017(2) 0.0975(16) Uani 1 1 d . . . . .
Cl3 Cl 0.5308(7) 1.0546(4) 0.4285(4) 0.122(2) Uani 1 1 d . . . . .
N9 N 0.4350(8) 0.5363(6) 0.3858(4) 0.0288(16) Uani 1 1 d . . . . .
N10 N 0.4256(9) 0.6220(6) 0.4294(4) 0.0312(17) Uani 1 1 d . . . . .
O2 O 0.1250(8) 0.5085(6) 0.1041(4) 0.0433(17) Uani 1 1 d . . . . .
O1 O 0.3995(8) 0.3290(6) 0.0391(4) 0.049(2) Uani 1 1 d . . . . .
N3 N 0.0713(10) 0.3260(6) 0.2204(4) 0.037(2) Uani 1 1 d . . . . .
N1 N 0.0305(9) 0.2230(6) 0.0644(4) 0.0320(17) Uani 1 1 d . . . . .
N7 N 0.7140(9) 0.6606(6) 0.4068(4) 0.0330(18) Uani 1 1 d . . . . .
N4 N -0.0152(8) 0.2306(6) 0.2144(4) 0.0327(17) Uani 1 1 d . . . . .
N5 N 0.2649(9) 0.2160(5) 0.1855(4) 0.0319(17) Uani 1 1 d . . . . .
N6 N 0.1493(9) 0.1387(6) 0.1866(4) 0.0354(19) Uani 1 1 d . . . . .
N2 N -0.0428(9) 0.1409(6) 0.0808(4) 0.038(2) Uani 1 1 d . . . . .
C16 C 0.0408(11) 0.3899(8) 0.2702(5) 0.034(2) Uani 1 1 d . . . . .
N8 N 0.6769(9) 0.7317(6) 0.4507(4) 0.0339(18) Uani 1 1 d . . . . .
C1 C 0.3870(10) 0.4512(7) 0.2267(5) 0.0274(17) Uani 1 1 d . . . . .
C31 C 0.8452(10) 0.6656(7) 0.4413(5) 0.033(2) Uani 1 1 d . . . . .
C32 C 0.8972(12) 0.7428(8) 0.5084(5) 0.041(2) Uani 1 1 d . . . . .
H32 H 0.987436 0.763986 0.543527 0.049 Uiso 1 1 calc R U . . .
C2 C 0.3431(9) 0.3405(7) 0.0847(5) 0.032(2) Uani 1 1 d . . . . .
C36 C 0.3618(11) 0.4585(7) 0.4032(5) 0.034(2) Uani 1 1 d . . . . .
C50 C 0.6794(10) 0.5218(7) 0.1529(5) 0.033(2) Uani 1 1 d . . . . .
C62 C 0.3622(14) 0.7341(9) 0.1523(6) 0.049(3) Uani 1 1 d . . . . .
H62 H 0.268341 0.727945 0.152405 0.059 Uiso 1 1 calc R U . . .
C30 C 0.9134(12) 0.5976(8) 0.4085(6) 0.045(3) Uani 1 1 d . . . . .
H30A H 0.945160 0.566084 0.443636 0.068 Uiso 1 1 calc R U . . .
H30B H 0.994797 0.634893 0.396462 0.068 Uiso 1 1 calc R U . . .
H30C H 0.844691 0.547299 0.363803 0.068 Uiso 1 1 calc R U . . .
C15 C 0.1093(11) 0.5008(7) 0.2881(5) 0.040(2) Uani 1 1 d . . . . .
H15A H 0.208835 0.517218 0.289619 0.060 Uiso 1 1 calc R U . . .
H15B H 0.103393 0.534304 0.335786 0.060 Uiso 1 1 calc R U . . .
H15C H 0.059584 0.521822 0.250304 0.060 Uiso 1 1 calc R U . . .
C37 C 0.3045(10) 0.4946(8) 0.4584(5) 0.038(2) Uani 1 1 d . . . . .
H37 H 0.247566 0.456674 0.480513 0.046 Uiso 1 1 calc R U . . .
C45 C 0.9595(12) 0.6867(8) 0.2531(5) 0.040(2) Uani 1 1 d . . . . .
H45 H 0.944721 0.630820 0.213451 0.048 Uiso 1 1 calc R U . . .
C3 C 0.1688(10) 0.4526(7) 0.1242(5) 0.033(2) Uani 1 1 d . . . . .
C35 C 0.3569(11) 0.3560(7) 0.3690(5) 0.038(2) Uani 1 1 d . . . . .
H35A H 0.258541 0.313017 0.342895 0.057 Uiso 1 1 calc R U . . .
H35B H 0.396602 0.331546 0.407377 0.057 Uiso 1 1 calc R U . . .
H35C H 0.412389 0.356716 0.334566 0.057 Uiso 1 1 calc R U . . .
C38 C 0.3468(10) 0.5954(8) 0.4741(5) 0.037(2) Uani 1 1 d . . . . .
C52 C 0.7745(12) 0.3900(9) 0.1208(6) 0.045(3) Uani 1 1 d . . . . .
H52 H 0.812910 0.343845 0.133879 0.054 Uiso 1 1 calc R U . . .
C61 C 0.4306(11) 0.6771(7) 0.1841(5) 0.037(2) Uani 1 1 d . . . . .
H61 H 0.380764 0.632181 0.204383 0.045 Uiso 1 1 calc R U . . .
C20 C 0.5276(11) 0.2615(9) 0.2143(7) 0.050(3) Uani 1 1 d . . . . .
H20A H 0.528609 0.264247 0.165363 0.076 Uiso 1 1 calc R U . . .
H20B H 0.599039 0.235197 0.233344 0.076 Uiso 1 1 calc R U . . .
H20C H 0.548725 0.327659 0.247040 0.076 Uiso 1 1 calc R U . . .
C33 C 0.7925(12) 0.7815(7) 0.5134(5) 0.039(3) Uani 1 1 d . . . . .
C17 C -0.0602(11) 0.3368(8) 0.2991(5) 0.041(2) Uani 1 1 d . . . . .
H17 H -0.097589 0.363943 0.335556 0.049 Uiso 1 1 calc R U . . .
C65 C 0.6432(13) 0.7538(9) 0.1549(6) 0.047(3) Uani 1 1 d . . . . .
H65 H 0.738037 0.761314 0.156107 0.057 Uiso 1 1 calc R U . . .
C51 C 0.7359(11) 0.4512(7) 0.1718(5) 0.036(2) Uani 1 1 d . . . . .
H51 H 0.747413 0.445887 0.219468 0.043 Uiso 1 1 calc R U . . .
C55 C 0.6620(11) 0.5294(8) 0.0816(5) 0.041(2) Uani 1 1 d . . . . .
H55 H 0.625364 0.576238 0.068446 0.049 Uiso 1 1 calc R U . . .
C10 C 0.0270(12) 0.2782(8) -0.0478(5) 0.045(3) Uani 1 1 d . . . . .
H10A H 0.023408 0.341938 -0.022969 0.067 Uiso 1 1 calc R U . . .
H10B H -0.034656 0.253735 -0.098548 0.067 Uiso 1 1 calc R U . . .
H10C H 0.124377 0.285663 -0.047465 0.067 Uiso 1 1 calc R U . . .
C11 C -0.0231(11) 0.2059(8) -0.0084(5) 0.037(2) Uani 1 1 d . . . . .
C21 C 0.3830(11) 0.1958(7) 0.2102(5) 0.037(2) Uani 1 1 d . . . . .
C60 C 0.5693(12) 0.6861(7) 0.1860(5) 0.036(2) Uani 1 1 d . . . . .
C23 C 0.1985(13) 0.0721(8) 0.2119(5) 0.042(2) Uani 1 1 d . . . . .
C40 C 0.8444(11) 0.7017(7) 0.2724(5) 0.035(2) Uani 1 1 d . . . . .
C43 C 1.1208(14) 0.8381(9) 0.3503(6) 0.059(4) Uani 1 1 d . . . . .
H43 H 1.213813 0.881923 0.378178 0.070 Uiso 1 1 calc R U . . .
C39 C 0.3130(11) 0.6703(9) 0.5286(6) 0.049(3) Uani 1 1 d . . . . .
H39A H 0.401359 0.720114 0.563094 0.074 Uiso 1 1 calc R U . . .
H39B H 0.257397 0.636795 0.555503 0.074 Uiso 1 1 calc R U . . .
H39C H 0.258463 0.701817 0.501957 0.074 Uiso 1 1 calc R U . . .
C53 C 0.7555(11) 0.3975(9) 0.0490(5) 0.048(3) Uani 1 1 d . . . . .
H53 H 0.780455 0.355707 0.013912 0.058 Uiso 1 1 calc R U . . .
C22 C 0.3446(14) 0.1068(8) 0.2275(6) 0.048(3) Uani 1 1 d . . . . .
H22 H 0.407358 0.076884 0.246163 0.058 Uiso 1 1 calc R U . . .
C41 C 0.8646(13) 0.7883(7) 0.3290(5) 0.044(3) Uani 1 1 d . . . . .
H41 H 0.785493 0.800233 0.340842 0.053 Uiso 1 1 calc R U . . .
C34 C 0.7879(13) 0.8665(7) 0.5749(5) 0.048(3) Uani 1 1 d . . . . .
H34A H 0.767233 0.915922 0.554219 0.072 Uiso 1 1 calc R U . . .
H34B H 0.879744 0.896550 0.613088 0.072 Uiso 1 1 calc R U . . .
H34C H 0.713946 0.840408 0.596114 0.072 Uiso 1 1 calc R U . . .
C64 C 0.5750(17) 0.8093(10) 0.1224(7) 0.062(4) Uani 1 1 d . . . . .
H64 H 0.624301 0.853723 0.101509 0.074 Uiso 1 1 calc R U . . .
C44 C 1.1008(11) 0.7545(9) 0.2920(6) 0.047(3) Uani 1 1 d . . . . .
H44 H 1.179383 0.743443 0.278813 0.057 Uiso 1 1 calc R U . . .
C12 C -0.1318(12) 0.1117(8) -0.0397(5) 0.047(3) Uani 1 1 d . . . . .
H12 H -0.187334 0.081654 -0.089596 0.056 Uiso 1 1 calc R U . . .
B2 B 0.5160(13) 0.7269(8) 0.4283(6) 0.035(2) Uani 1 1 d D . . . .
C13 C -0.1413(13) 0.0719(8) 0.0174(6) 0.048(3) Uani 1 1 d . . . . .
C18 C -0.0934(12) 0.2362(8) 0.2628(5) 0.041(2) Uani 1 1 d . . . . .
C42 C 1.0033(13) 0.8566(8) 0.3673(6) 0.051(3) Uani 1 1 d . . . . .
H42 H 1.017064 0.914838 0.404416 0.061 Uiso 1 1 calc R U . . .
C19 C -0.1921(13) 0.1468(9) 0.2729(7) 0.053(3) Uani 1 1 d . . . . .
H19A H -0.268743 0.108993 0.227028 0.080 Uiso 1 1 calc R U . . .
H19B H -0.232245 0.168291 0.311760 0.080 Uiso 1 1 calc R U . . .
H19C H -0.139010 0.105750 0.286296 0.080 Uiso 1 1 calc R U . . .
C24 C 0.1020(14) -0.0193(8) 0.2211(6) 0.053(3) Uani 1 1 d . . . . .
H24A H 0.058483 0.000221 0.258877 0.079 Uiso 1 1 calc R U . . .
H24B H 0.157690 -0.058421 0.235615 0.079 Uiso 1 1 calc R U . . .
H24C H 0.027759 -0.058443 0.174583 0.079 Uiso 1 1 calc R U . . .
C14 C -0.2359(15) -0.0295(9) 0.0146(7) 0.071(5) Uani 1 1 d . . . . .
H14A H -0.176450 -0.064206 0.033217 0.107 Uiso 1 1 calc R U . . .
H14B H -0.293426 -0.067520 -0.036114 0.107 Uiso 1 1 calc R U . . .
H14C H -0.298028 -0.021335 0.044846 0.107 Uiso 1 1 calc R U . . .
C54 C 0.7004(12) 0.4658(9) 0.0299(5) 0.048(3) Uani 1 1 d . . . . .
H54 H 0.688233 0.470157 -0.018094 0.058 Uiso 1 1 calc R U . . .
B1 B -0.0064(14) 0.1367(9) 0.1618(6) 0.041(3) Uani 1 1 d D . . . .
H1 H -0.088(9) 0.067(5) 0.166(6) 0.049 Uiso 1 1 d D U . . .
C63 C 0.4344(16) 0.7994(9) 0.1206(6) 0.059(3) Uani 1 1 d . . . . .
H63 H 0.388755 0.836477 0.098363 0.070 Uiso 1 1 calc R U . . .
C70 C 0.6076(16) 0.9674(10) 0.3973(8) 0.066(4) Uani 1 1 d . . . . .
H70 H 0.573681 0.910604 0.415140 0.079 Uiso 1 1 calc R U . . .
H2A H 0.466(8) 0.739(6) 0.370(4) 0.007(18) Uiso 1 1 d . . . . .
H2B H 0.498(9) 0.773(5) 0.480(3) 0.02(2) Uiso 1 1 d D . . . .

loop_
_atom_site_aniso_label
_atom_site_aniso_U_11
_atom_site_aniso_U_22
_atom_site_aniso_U_33
_atom_site_aniso_U_23
_atom_site_aniso_U_13
_atom_site_aniso_U_12
Pt1 0.0277(2) 0.02582(18) 0.01390(15) 0.00408(13) 0.00422(14) 0.00260(14)
W1 0.0282(2) 0.0281(2) 0.01550(17) 0.00422(14) 0.00335(15) 0.00242(17)
P1 0.0331(13) 0.0297(11) 0.0175(9) 0.0087(8) 0.0088(9) 0.0050(9)
Cl1 0.069(3) 0.113(3) 0.072(2) 0.040(2) -0.002(2) 0.003(2)
Cl2 0.142(4) 0.066(2) 0.0509(19) 0.0032(17) -0.010(2) 0.031(2)
Cl3 0.158(5) 0.091(3) 0.152(5) 0.039(3) 0.089(5) 0.066(4)
N9 0.028(4) 0.032(4) 0.020(3) 0.004(3) 0.009(3) 0.003(3)
N10 0.038(5) 0.032(4) 0.020(3) 0.002(3) 0.015(3) 0.008(3)
O2 0.038(4) 0.048(4) 0.041(4) 0.021(3) -0.001(3) 0.015(3)
O1 0.049(5) 0.063(5) 0.024(3) 0.005(3) 0.017(3) 0.006(4)
N3 0.050(5) 0.029(4) 0.021(3) 0.002(3) 0.011(4) 0.004(4)
N1 0.037(5) 0.030(4) 0.022(3) 0.007(3) 0.008(3) 0.004(3)
N7 0.034(5) 0.036(4) 0.018(3) 0.003(3) 0.009(3) 0.001(3)
N4 0.028(4) 0.041(4) 0.027(4) 0.014(3) 0.008(3) 0.006(3)
N5 0.033(4) 0.021(4) 0.024(3) -0.001(3) -0.001(3) -0.002(3)
N6 0.048(5) 0.030(4) 0.020(3) 0.007(3) 0.007(3) 0.005(4)
N2 0.039(5) 0.033(4) 0.027(4) 0.006(3) 0.003(3) -0.003(4)
C16 0.035(5) 0.044(5) 0.023(4) 0.009(4) 0.006(4) 0.019(4)
N8 0.045(5) 0.027(4) 0.022(3) 0.001(3) 0.013(3) 0.005(3)
C1 0.025(4) 0.035(4) 0.024(4) 0.012(3) 0.007(3) 0.011(4)
C31 0.032(5) 0.037(5) 0.018(4) 0.010(4) 0.004(4) -0.001(4)
C32 0.042(6) 0.040(5) 0.026(4) 0.008(4) 0.006(4) 0.001(5)
C2 0.013(4) 0.042(5) 0.028(4) 0.006(4) -0.005(3) 0.000(4)
C36 0.033(5) 0.037(5) 0.027(4) 0.015(4) 0.004(4) 0.003(4)
C50 0.034(5) 0.034(5) 0.020(4) 0.003(3) 0.006(4) 0.004(4)
C62 0.054(7) 0.058(7) 0.035(5) 0.015(5) 0.004(5) 0.025(6)
C30 0.053(7) 0.052(6) 0.035(5) 0.019(5) 0.019(5) 0.017(5)
C15 0.045(6) 0.042(6) 0.033(5) 0.009(4) 0.012(4) 0.019(5)
C37 0.025(5) 0.053(6) 0.024(4) 0.014(4) 0.002(4) -0.001(4)
C45 0.049(7) 0.038(5) 0.028(4) 0.013(4) 0.007(4) 0.010(5)
C3 0.026(5) 0.041(5) 0.018(4) 0.001(4) -0.001(3) 0.004(4)
C35 0.041(6) 0.037(5) 0.025(4) 0.012(4) -0.001(4) 0.003(4)
C38 0.027(5) 0.052(6) 0.019(4) 0.007(4) 0.002(4) 0.000(4)
C52 0.038(6) 0.052(6) 0.034(5) 0.004(5) 0.000(4) 0.016(5)
C61 0.040(6) 0.030(5) 0.031(5) 0.009(4) 0.001(4) 0.007(4)
C20 0.030(6) 0.055(7) 0.057(7) 0.014(5) -0.004(5) 0.018(5)
C33 0.045(6) 0.033(5) 0.015(4) -0.004(4) 0.005(4) -0.007(4)
C17 0.036(6) 0.057(6) 0.029(4) 0.015(4) 0.010(4) 0.016(5)
C65 0.052(7) 0.054(7) 0.050(6) 0.026(5) 0.027(6) 0.022(5)
C51 0.034(5) 0.043(5) 0.021(4) 0.008(4) -0.001(4) 0.010(4)
C55 0.043(6) 0.050(6) 0.028(5) 0.013(4) 0.017(4) 0.007(5)
C10 0.046(6) 0.058(7) 0.025(4) 0.014(4) 0.010(4) 0.010(5)
C11 0.038(6) 0.047(6) 0.012(4) 0.002(4) 0.004(4) 0.002(4)
C21 0.038(6) 0.037(5) 0.027(4) 0.007(4) -0.001(4) 0.014(4)
C60 0.048(6) 0.036(5) 0.024(4) 0.012(4) 0.013(4) 0.014(4)
C23 0.058(7) 0.034(5) 0.027(4) 0.008(4) 0.008(5) 0.012(5)
C40 0.043(6) 0.033(5) 0.021(4) 0.009(4) 0.010(4) 0.000(4)
C43 0.061(8) 0.045(6) 0.042(6) 0.015(5) 0.004(6) -0.014(6)
C39 0.035(6) 0.064(7) 0.028(5) -0.004(5) 0.009(4) 0.002(5)
C53 0.033(6) 0.072(8) 0.024(5) -0.003(5) 0.005(4) 0.013(5)
C22 0.070(8) 0.043(6) 0.030(5) 0.010(4) 0.004(5) 0.026(6)
C41 0.060(7) 0.031(5) 0.026(4) 0.008(4) 0.007(5) 0.001(5)
C34 0.064(8) 0.030(5) 0.021(4) -0.011(4) 0.009(5) -0.006(5)
C64 0.093(11) 0.054(7) 0.057(7) 0.036(6) 0.031(7) 0.033(7)
C44 0.019(5) 0.057(7) 0.051(6) 0.019(5) 0.002(4) -0.003(5)
C12 0.050(7) 0.051(6) 0.021(4) 0.003(4) 0.004(4) 0.002(5)
B2 0.036(6) 0.021(5) 0.032(5) -0.006(4) 0.010(5) 0.000(4)
C13 0.060(7) 0.033(5) 0.030(5) 0.002(4) 0.014(5) -0.009(5)
C18 0.038(6) 0.053(6) 0.028(4) 0.017(4) 0.008(4) 0.008(5)
C42 0.060(8) 0.041(6) 0.038(5) 0.011(5) 0.018(5) -0.002(5)
C19 0.051(7) 0.066(8) 0.056(7) 0.037(6) 0.027(6) 0.018(6)
C24 0.080(9) 0.038(6) 0.040(6) 0.015(5) 0.021(6) 0.016(6)
C14 0.070(9) 0.049(7) 0.043(6) 0.004(5) 0.000(6) -0.031(7)
C54 0.045(6) 0.070(8) 0.015(4) 0.006(4) 0.008(4) 0.008(6)
B1 0.042(7) 0.037(6) 0.032(5) 0.012(5) 0.010(5) -0.003(5)
C63 0.083(10) 0.056(7) 0.036(6) 0.021(5) 0.004(6) 0.029(7)
C70 0.081(10) 0.048(7) 0.056(8) 0.013(6) 0.013(7) 0.014(7)

loop_
_atom_type_symbol
_atom_type_description
_atom_type_scat_dispersion_real
_atom_type_scat_dispersion_imag
_atom_type_scat_source
C C 0.0181 0.0091 'International Tables Vol C Tables 4.2.6.8 and 6.1.1.4'
H H 0.0000 0.0000 'International Tables Vol C Tables 4.2.6.8 and 6.1.1.4'
B B 0.0090 0.0039 'International Tables Vol C Tables 4.2.6.8 and 6.1.1.4'
Cl Cl 0.3639 0.7018 'International Tables Vol C Tables 4.2.6.8 and 6.1.1.4'
N N 0.0311 0.0180 'International Tables Vol C Tables 4.2.6.8 and 6.1.1.4'
O O 0.0492 0.0322 'International Tables Vol C Tables 4.2.6.8 and 6.1.1.4'
P P 0.2955 0.4335 'International Tables Vol C Tables 4.2.6.8 and 6.1.1.4'
Pt Pt -4.5932 6.9264 'International Tables Vol C Tables 4.2.6.8 and 6.1.1.4'
W W -5.4734 5.5774 'International Tables Vol C Tables 4.2.6.8 and 6.1.1.4'

loop_
_exptl_crystal_face_index_h
_exptl_crystal_face_index_k
_exptl_crystal_face_index_l
_exptl_crystal_face_perp_dist
3 2 -12 0.0815
-4 -3 -2 0.0129
5 4 0 0.0297
-2 9 0 0.0322
2 -9 0 0.0107
-3 -2 12 0.0037
4 -9 1 0.0074

loop_
_geom_angle_atom_site_label_1
_geom_angle_atom_site_label_2
_geom_angle_atom_site_label_3
_geom_angle
_geom_angle_site_symmetry_1
_geom_angle_site_symmetry_3
_geom_angle_publ_flag
N9 Pt1 P1 167.6(2) . . ?
N9 Pt1 N7 81.6(3) . . ?
N7 Pt1 P1 95.4(2) . . ?
C1 Pt1 P1 92.9(3) . . ?
C1 Pt1 N9 90.9(3) . . ?
C1 Pt1 N7 171.2(3) . . ?
N3 W1 N1 79.4(3) . . ?
N3 W1 N5 82.9(3) . . ?
N5 W1 N1 81.8(3) . . ?
C1 W1 N3 101.9(3) . . ?
C1 W1 N1 177.2(3) . . ?
C1 W1 N5 100.8(3) . . ?
C1 W1 C2 90.1(4) . . ?
C1 W1 C3 87.2(4) . . ?
C2 W1 N3 167.7(3) . . ?
C2 W1 N1 88.8(3) . . ?
C2 W1 N5 92.1(4) . . ?
C2 W1 C3 91.0(4) . . ?
C3 W1 N3 92.4(4) . . ?
C3 W1 N1 90.2(3) . . ?
C3 W1 N5 171.4(3) . . ?
C50 P1 Pt1 119.5(3) . . ?
C50 P1 C60 107.6(4) . . ?
C50 P1 C40 101.9(5) . . ?
C60 P1 Pt1 110.2(3) . . ?
C60 P1 C40 101.5(5) . . ?
C40 P1 Pt1 114.4(3) . . ?
N10 N9 Pt1 115.0(5) . . ?
C36 N9 Pt1 136.5(7) . . ?
C36 N9 N10 108.4(8) . . ?
N9 N10 B2 120.1(7) . . ?
C38 N10 N9 107.8(8) . . ?
C38 N10 B2 131.4(8) . . ?
N4 N3 W1 121.2(6) . . ?
C16 N3 W1 132.2(7) . . ?
C16 N3 N4 106.5(8) . . ?
N2 N1 W1 119.1(5) . . ?
C11 N1 W1 132.7(7) . . ?
C11 N1 N2 107.6(8) . . ?
N8 N7 Pt1 116.2(6) . . ?
C31 N7 Pt1 133.6(7) . . ?
C31 N7 N8 109.7(8) . . ?
N3 N4 B1 120.8(8) . . ?
C18 N4 N3 110.2(8) . . ?
C18 N4 B1 128.9(9) . . ?
N6 N5 W1 120.5(6) . . ?
C21 N5 W1 132.9(7) . . ?
C21 N5 N6 106.3(8) . . ?
N5 N6 B1 121.2(8) . . ?
C23 N6 N5 109.6(9) . . ?
C23 N6 B1 129.1(9) . . ?
N1 N2 B1 120.9(7) . . ?
C13 N2 N1 109.4(8) . . ?
C13 N2 B1 129.7(8) . . ?
N3 C16 C15 121.3(9) . . ?
N3 C16 C17 109.7(9) . . ?
C17 C16 C15 129.0(9) . . ?
N7 N8 B2 118.5(7) . . ?
C33 N8 N7 106.0(9) . . ?
C33 N8 B2 134.4(8) . . ?
W1 C1 Pt1 175.3(5) . . ?
N7 C31 C32 107.8(10) . . ?
N7 C31 C30 122.2(8) . . ?
C32 C31 C30 130.1(10) . . ?
C31 C32 H32 126.4 . . ?
C33 C32 C31 107.2(9) . . ?
C33 C32 H32 126.4 . . ?
O1 C2 W1 174.5(8) . . ?
N9 C36 C37 107.8(9) . . ?
N9 C36 C35 122.0(9) . . ?
C37 C36 C35 130.2(9) . . ?
C51 C50 P1 117.3(7) . . ?
C55 C50 P1 122.5(8) . . ?
C55 C50 C51 119.5(9) . . ?
C61 C62 H62 120.1 . . ?
C63 C62 H62 120.1 . . ?
C63 C62 C61 119.8(12) . . ?
C31 C30 H30A 109.5 . . ?
C31 C30 H30B 109.5 . . ?
C31 C30 H30C 109.5 . . ?
H30A C30 H30B 109.5 . . ?
H30A C30 H30C 109.5 . . ?
H30B C30 H30C 109.5 . . ?
C16 C15 H15A 109.5 . . ?
C16 C15 H15B 109.5 . . ?
C16 C15 H15C 109.5 . . ?
H15A C15 H15B 109.5 . . ?
H15A C15 H15C 109.5 . . ?
H15B C15 H15C 109.5 . . ?
C36 C37 H37 126.2 . . ?
C38 C37 C36 107.5(9) . . ?
C38 C37 H37 126.2 . . ?
C40 C45 H45 119.5 . . ?
C40 C45 C44 121.0(10) . . ?
C44 C45 H45 119.5 . . ?
O2 C3 W1 175.9(8) . . ?
C36 C35 H35A 109.5 . . ?
C36 C35 H35B 109.5 . . ?
C36 C35 H35C 109.5 . . ?
H35A C35 H35B 109.5 . . ?
H35A C35 H35C 109.5 . . ?
H35B C35 H35C 109.5 . . ?
N10 C38 C37 108.4(9) . . ?
N10 C38 C39 122.3(10) . . ?
C37 C38 C39 129.2(9) . . ?
C51 C52 H52 120.3 . . ?
C51 C52 C53 119.3(11) . . ?
C53 C52 H52 120.3 . . ?
C62 C61 H61 119.4 . . ?
C60 C61 C62 121.3(10) . . ?
C60 C61 H61 119.4 . . ?
H20A C20 H20B 109.5 . . ?
H20A C20 H20C 109.5 . . ?
H20B C20 H20C 109.5 . . ?
C21 C20 H20A 109.5 . . ?
C21 C20 H20B 109.5 . . ?
C21 C20 H20C 109.5 . . ?
N8 C33 C34 120.0(10) . . ?
C32 C33 N8 109.3(9) . . ?
C32 C33 C34 130.7(10) . . ?
C16 C17 H17 126.7 . . ?
C18 C17 C16 106.5(9) . . ?
C18 C17 H17 126.7 . . ?
C60 C65 H65 120.0 . . ?
C64 C65 H65 120.0 . . ?
C64 C65 C60 120.1(12) . . ?
C50 C51 H51 119.6 . . ?
C52 C51 C50 120.9(9) . . ?
C52 C51 H51 119.6 . . ?
C50 C55 H55 120.4 . . ?
C50 C55 C54 119.1(11) . . ?
C54 C55 H55 120.4 . . ?
H10A C10 H10B 109.5 . . ?
H10A C10 H10C 109.5 . . ?
H10B C10 H10C 109.5 . . ?
C11 C10 H10A 109.5 . . ?
C11 C10 H10B 109.5 . . ?
C11 C10 H10C 109.5 . . ?
N1 C11 C10 124.0(9) . . ?
N1 C11 C12 109.0(9) . . ?
C12 C11 C10 127.0(9) . . ?
N5 C21 C20 121.3(9) . . ?
N5 C21 C22 109.5(10) . . ?
C22 C21 C20 129.1(10) . . ?
C61 C60 P1 121.0(7) . . ?
C61 C60 C65 118.9(10) . . ?
C65 C60 P1 120.1(9) . . ?
N6 C23 C22 107.2(10) . . ?
N6 C23 C24 123.3(11) . . ?
C22 C23 C24 129.4(11) . . ?
C45 C40 P1 123.1(8) . . ?
C45 C40 C41 120.0(10) . . ?
C41 C40 P1 117.0(9) . . ?
C44 C43 H43 119.8 . . ?
C42 C43 H43 119.8 . . ?
C42 C43 C44 120.3(11) . . ?
C38 C39 H39A 109.5 . . ?
C38 C39 H39B 109.5 . . ?
C38 C39 H39C 109.5 . . ?
H39A C39 H39B 109.5 . . ?
H39A C39 H39C 109.5 . . ?
H39B C39 H39C 109.5 . . ?
C52 C53 H53 119.8 . . ?
C54 C53 C52 120.4(10) . . ?
C54 C53 H53 119.8 . . ?
C21 C22 H22 126.4 . . ?
C23 C22 C21 107.3(10) . . ?
C23 C22 H22 126.4 . . ?
C40 C41 H41 120.2 . . ?
C42 C41 C40 119.6(12) . . ?
C42 C41 H41 120.2 . . ?
C33 C34 H34A 109.5 . . ?
C33 C34 H34B 109.5 . . ?
C33 C34 H34C 109.5 . . ?
H34A C34 H34B 109.5 . . ?
H34A C34 H34C 109.5 . . ?
H34B C34 H34C 109.5 . . ?
C65 C64 H64 119.7 . . ?
C63 C64 C65 120.6(12) . . ?
C63 C64 H64 119.7 . . ?
C45 C44 H44 120.6 . . ?
C43 C44 C45 118.7(11) . . ?
C43 C44 H44 120.6 . . ?
C11 C12 H12 126.6 . . ?
C13 C12 C11 106.8(9) . . ?
C13 C12 H12 126.6 . . ?
N10 B2 N8 104.8(9) . . ?
N10 B2 H2A 110(4) . . ?
N10 B2 H2B 96(4) . . ?
N8 B2 H2A 119(4) . . ?
N8 B2 H2B 108(4) . . ?
H2A B2 H2B 115(6) . . ?
N2 C13 C12 107.2(9) . . ?
N2 C13 C14 123.4(10) . . ?
C12 C13 C14 129.4(10) . . ?
N4 C18 C17 107.0(9) . . ?
N4 C18 C19 123.7(10) . . ?
C17 C18 C19 129.3(10) . . ?
C43 C42 C41 120.1(11) . . ?
C43 C42 H42 119.9 . . ?
C41 C42 H42 119.9 . . ?
C18 C19 H19A 109.5 . . ?
C18 C19 H19B 109.5 . . ?
C18 C19 H19C 109.5 . . ?
H19A C19 H19B 109.5 . . ?
H19A C19 H19C 109.5 . . ?
H19B C19 H19C 109.5 . . ?
C23 C24 H24A 109.5 . . ?
C23 C24 H24B 109.5 . . ?
C23 C24 H24C 109.5 . . ?
H24A C24 H24B 109.5 . . ?
H24A C24 H24C 109.5 . . ?
H24B C24 H24C 109.5 . . ?
C13 C14 H14A 109.5 . . ?
C13 C14 H14B 109.5 . . ?
C13 C14 H14C 109.5 . . ?
H14A C14 H14B 109.5 . . ?
H14A C14 H14C 109.5 . . ?
H14B C14 H14C 109.5 . . ?
C55 C54 H54 119.6 . . ?
C53 C54 C55 120.8(10) . . ?
C53 C54 H54 119.6 . . ?
N4 B1 N2 109.0(9) . . ?
N4 B1 H1 108(6) . . ?
N6 B1 N4 107.9(8) . . ?
N6 B1 N2 109.2(9) . . ?
N6 B1 H1 112(6) . . ?
N2 B1 H1 111(6) . . ?
C62 C63 C64 119.4(11) . . ?
C62 C63 H63 120.3 . . ?
C64 C63 H63 120.3 . . ?
Cl1 C70 H70 108.4 . . ?
Cl2 C70 Cl1 110.7(9) . . ?
Cl2 C70 Cl3 110.9(9) . . ?
Cl2 C70 H70 108.4 . . ?
Cl3 C70 Cl1 109.9(8) . . ?
Cl3 C70 H70 108.4 . . ?

loop_
_geom_bond_atom_site_label_1
_geom_bond_atom_site_label_2
_geom_bond_distance
_geom_bond_site_symmetry_2
_geom_bond_publ_flag
Pt1 P1 2.255(2) . ?
Pt1 N9 2.111(7) . ?
Pt1 N7 2.139(7) . ?
Pt1 C1 1.963(9) . ?
W1 N3 2.228(8) . ?
W1 N1 2.334(7) . ?
W1 N5 2.246(8) . ?
W1 C1 1.835(9) . ?
W1 C2 1.987(10) . ?
W1 C3 1.990(10) . ?
P1 C50 1.808(9) . ?
P1 C60 1.825(10) . ?
P1 C40 1.843(10) . ?
Cl1 C70 1.742(15) . ?
Cl2 C70 1.713(14) . ?
Cl3 C70 1.735(15) . ?
N9 N10 1.379(10) . ?
N9 C36 1.335(11) . ?
N10 C38 1.349(12) . ?
N10 B2 1.562(12) . ?
O2 C3 1.145(12) . ?
O1 C2 1.155(12) . ?
N3 N4 1.390(11) . ?
N3 C16 1.329(12) . ?
N1 N2 1.373(10) . ?
N1 C11 1.329(11) . ?
N7 N8 1.376(11) . ?
N7 C31 1.326(13) . ?
N4 C18 1.352(13) . ?
N4 B1 1.546(15) . ?
N5 N6 1.390(11) . ?
N5 C21 1.331(13) . ?
N6 C23 1.358(13) . ?
N6 B1 1.537(16) . ?
N2 C13 1.355(12) . ?
N2 B1 1.550(13) . ?
C16 C15 1.498(14) . ?
C16 C17 1.404(14) . ?
N8 C33 1.362(12) . ?
N8 B2 1.570(15) . ?
C31 C32 1.383(13) . ?
C31 C30 1.469(15) . ?
C32 H32 0.9300 . ?
C32 C33 1.348(16) . ?
C36 C37 1.389(14) . ?
C36 C35 1.476(14) . ?
C50 C51 1.401(14) . ?
C50 C55 1.388(13) . ?
C62 H62 0.9300 . ?
C62 C61 1.397(14) . ?
C62 C63 1.381(17) . ?
C30 H30A 0.9600 . ?
C30 H30B 0.9600 . ?
C30 H30C 0.9600 . ?
C15 H15A 0.9600 . ?
C15 H15B 0.9600 . ?
C15 H15C 0.9600 . ?
C37 H37 0.9300 . ?
C37 C38 1.357(15) . ?
C45 H45 0.9300 . ?
C45 C40 1.358(15) . ?
C45 C44 1.406(14) . ?
C35 H35A 0.9600 . ?
C35 H35B 0.9600 . ?
C35 H35C 0.9600 . ?
C38 C39 1.502(14) . ?
C52 H52 0.9300 . ?
C52 C51 1.370(15) . ?
C52 C53 1.396(15) . ?
C61 H61 0.9300 . ?
C61 C60 1.365(15) . ?
C20 H20A 0.9600 . ?
C20 H20B 0.9600 . ?
C20 H20C 0.9600 . ?
C20 C21 1.481(14) . ?
C33 C34 1.525(13) . ?
C17 H17 0.9300 . ?
C17 C18 1.385(15) . ?
C65 H65 0.9300 . ?
C65 C60 1.403(14) . ?
C65 C64 1.385(16) . ?
C51 H51 0.9300 . ?
C55 H55 0.9300 . ?
C55 C54 1.397(15) . ?
C10 H10A 0.9600 . ?
C10 H10B 0.9600 . ?
C10 H10C 0.9600 . ?
C10 C11 1.490(13) . ?
C11 C12 1.394(14) . ?
C21 C22 1.397(15) . ?
C23 C22 1.360(16) . ?
C23 C24 1.496(14) . ?
C40 C41 1.397(13) . ?
C43 H43 0.9300 . ?
C43 C44 1.388(17) . ?
C43 C42 1.382(18) . ?
C39 H39A 0.9600 . ?
C39 H39B 0.9600 . ?
C39 H39C 0.9600 . ?
C53 H53 0.9300 . ?
C53 C54 1.365(17) . ?
C22 H22 0.9300 . ?
C41 H41 0.9300 . ?
C41 C42 1.389(15) . ?
C34 H34A 0.9600 . ?
C34 H34B 0.9600 . ?
C34 H34C 0.9600 . ?
C64 H64 0.9300 . ?
C64 C63 1.383(19) . ?
C44 H44 0.9300 . ?
C12 H12 0.9300 . ?
C12 C13 1.377(15) . ?
B2 H2A 1.21(8) . ?
B2 H2B 1.15(2) . ?
C13 C14 1.507(13) . ?
C18 C19 1.491(14) . ?
C42 H42 0.9300 . ?
C19 H19A 0.9600 . ?
C19 H19B 0.9600 . ?
C19 H19C 0.9600 . ?
C24 H24A 0.9600 . ?
C24 H24B 0.9600 . ?
C24 H24C 0.9600 . ?
C14 H14A 0.9600 . ?
C14 H14B 0.9600 . ?
C14 H14C 0.9600 . ?
C54 H54 0.9300 . ?
B1 H1 1.15(2) . ?
C63 H63 0.9300 . ?
C70 H70 0.9800 . ?

loop_
_geom_torsion_atom_site_label_1
_geom_torsion_atom_site_label_2
_geom_torsion_atom_site_label_3
_geom_torsion_atom_site_label_4
_geom_torsion
_geom_torsion_site_symmetry_1
_geom_torsion_site_symmetry_2
_geom_torsion_site_symmetry_3
_geom_torsion_site_symmetry_4
_geom_torsion_publ_flag
Pt1 P1 C50 C51 -48.8(9) . . . . ?
Pt1 P1 C50 C55 140.6(7) . . . . ?
Pt1 P1 C60 C61 -21.4(9) . . . . ?
Pt1 P1 C60 C65 158.8(8) . . . . ?
Pt1 P1 C40 C45 123.6(7) . . . . ?
Pt1 P1 C40 C41 -56.1(8) . . . . ?
Pt1 N9 N10 C38 178.0(6) . . . . ?
Pt1 N9 N10 B2 -9.8(11) . . . . ?
Pt1 N9 C36 C37 -176.4(7) . . . . ?
Pt1 N9 C36 C35 6.4(15) . . . . ?
Pt1 N7 N8 C33 174.1(6) . . . . ?
Pt1 N7 N8 B2 4.4(10) . . . . ?
Pt1 N7 C31 C32 -173.0(7) . . . . ?
Pt1 N7 C31 C30 7.4(13) . . . . ?
W1 N3 N4 C18 174.8(7) . . . . ?
W1 N3 N4 B1 -1.5(12) . . . . ?
W1 N3 C16 C15 6.0(15) . . . . ?
W1 N3 C16 C17 -174.5(7) . . . . ?
W1 N1 N2 C13 -171.7(8) . . . . ?
W1 N1 N2 B1 7.5(13) . . . . ?
W1 N1 C11 C10 -9.7(17) . . . . ?
W1 N1 C11 C12 170.9(8) . . . . ?
W1 N5 N6 C23 -174.5(6) . . . . ?
W1 N5 N6 B1 5.5(10) . . . . ?
W1 N5 C21 C20 -8.5(14) . . . . ?
W1 N5 C21 C22 173.1(7) . . . . ?
P1 C50 C51 C52 -170.7(8) . . . . ?
P1 C50 C55 C54 170.9(8) . . . . ?
P1 C40 C41 C42 176.8(8) . . . . ?
N9 N10 C38 C37 -1.1(11) . . . . ?
N9 N10 C38 C39 -179.1(9) . . . . ?
N9 N10 B2 N8 -57.0(10) . . . . ?
N9 C36 C37 C38 -0.9(12) . . . . ?
N10 N9 C36 C37 0.3(11) . . . . ?
N10 N9 C36 C35 -176.9(8) . . . . ?
N3 N4 C18 C17 1.7(12) . . . . ?
N3 N4 C18 C19 -177.1(10) . . . . ?
N3 N4 B1 N6 59.4(11) . . . . ?
N3 N4 B1 N2 -59.1(12) . . . . ?
N3 C16 C17 C18 -1.6(12) . . . . ?
N1 N2 C13 C12 -1.1(15) . . . . ?
N1 N2 C13 C14 177.1(12) . . . . ?
N1 N2 B1 N4 54.0(13) . . . . ?
N1 N2 B1 N6 -63.6(13) . . . . ?
N1 C11 C12 C13 -0.5(15) . . . . ?
N7 N8 C33 C32 0.0(11) . . . . ?
N7 N8 C33 C34 -179.9(8) . . . . ?
N7 N8 B2 N10 59.5(10) . . . . ?
N7 C31 C32 C33 1.4(11) . . . . ?
N4 N3 C16 C15 -176.9(9) . . . . ?
N4 N3 C16 C17 2.6(11) . . . . ?
N5 N6 C23 C22 0.5(11) . . . . ?
N5 N6 C23 C24 179.1(8) . . . . ?
N5 N6 B1 N4 -61.7(10) . . . . ?
N5 N6 B1 N2 56.6(11) . . . . ?
N5 C21 C22 C23 0.6(12) . . . . ?
N6 N5 C21 C20 178.1(9) . . . . ?
N6 N5 C21 C22 -0.3(10) . . . . ?
N6 C23 C22 C21 -0.7(11) . . . . ?
N2 N1 C11 C10 179.2(10) . . . . ?
N2 N1 C11 C12 -0.2(13) . . . . ?
C16 N3 N4 C18 -2.7(11) . . . . ?
C16 N3 N4 B1 -179.0(9) . . . . ?
C16 C17 C18 N4 -0.1(12) . . . . ?
C16 C17 C18 C19 178.6(11) . . . . ?
N8 N7 C31 C32 -1.4(10) . . . . ?
N8 N7 C31 C30 179.0(8) . . . . ?
C31 N7 N8 C33 0.9(10) . . . . ?
C31 N7 N8 B2 -168.8(8) . . . . ?
C31 C32 C33 N8 -0.8(11) . . . . ?
C31 C32 C33 C34 179.1(10) . . . . ?
C36 N9 N10 C38 0.5(11) . . . . ?
C36 N9 N10 B2 172.7(9) . . . . ?
C36 C37 C38 N10 1.3(12) . . . . ?
C36 C37 C38 C39 179.1(10) . . . . ?
C50 P1 C60 C61 110.4(8) . . . . ?
C50 P1 C60 C65 -69.3(9) . . . . ?
C50 P1 C40 C45 -6.9(9) . . . . ?
C50 P1 C40 C41 173.4(8) . . . . ?
C50 C55 C54 C53 -0.6(17) . . . . ?
C62 C61 C60 P1 179.9(8) . . . . ?
C62 C61 C60 C65 -0.3(15) . . . . ?
C30 C31 C32 C33 -179.1(10) . . . . ?
C15 C16 C17 C18 177.9(10) . . . . ?
C45 C40 C41 C42 -2.9(15) . . . . ?
C35 C36 C37 C38 175.9(10) . . . . ?
C38 N10 B2 N8 113.1(11) . . . . ?
C52 C53 C54 C55 0.0(18) . . . . ?
C61 C62 C63 C64 -1.4(18) . . . . ?
C20 C21 C22 C23 -177.7(10) . . . . ?
C33 N8 B2 N10 -106.6(11) . . . . ?
C65 C64 C63 C62 1(2) . . . . ?
C51 C50 C55 C54 0.5(15) . . . . ?
C51 C52 C53 C54 0.7(17) . . . . ?
C55 C50 C51 C52 0.2(15) . . . . ?
C10 C11 C12 C13 -179.8(12) . . . . ?
C11 N1 N2 C13 0.8(13) . . . . ?
C11 N1 N2 B1 -180.0(10) . . . . ?
C11 C12 C13 N2 1.0(15) . . . . ?
C11 C12 C13 C14 -177.1(14) . . . . ?
C21 N5 N6 C23 -0.1(10) . . . . ?
C21 N5 N6 B1 179.9(8) . . . . ?
C60 P1 C50 C51 -175.3(8) . . . . ?
C60 P1 C50 C55 14.1(10) . . . . ?
C60 P1 C40 C45 -117.8(9) . . . . ?
C60 P1 C40 C41 62.5(8) . . . . ?
C60 C65 C64 C63 0.5(19) . . . . ?
C23 N6 B1 N4 118.3(10) . . . . ?
C23 N6 B1 N2 -123.5(10) . . . . ?
C40 P1 C50 C51 78.4(8) . . . . ?
C40 P1 C50 C55 -92.2(9) . . . . ?
C40 P1 C60 C61 -143.0(8) . . . . ?
C40 P1 C60 C65 37.2(9) . . . . ?
C40 C45 C44 C43 -0.8(16) . . . . ?
C40 C41 C42 C43 -1.0(16) . . . . ?
C53 C52 C51 C50 -0.7(16) . . . . ?
C64 C65 C60 P1 179.2(9) . . . . ?
C64 C65 C60 C61 -0.6(17) . . . . ?
C44 C45 C40 P1 -175.9(8) . . . . ?
C44 C45 C40 C41 3.7(15) . . . . ?
C44 C43 C42 C41 4.0(18) . . . . ?
B2 N10 C38 C37 -172.1(10) . . . . ?
B2 N10 C38 C39 9.9(17) . . . . ?
B2 N8 C33 C32 167.3(10) . . . . ?
B2 N8 C33 C34 -12.7(16) . . . . ?
C13 N2 B1 N4 -127.0(12) . . . . ?
C13 N2 B1 N6 115.4(13) . . . . ?
C18 N4 B1 N6 -116.2(11) . . . . ?
C18 N4 B1 N2 125.4(10) . . . . ?
C42 C43 C44 C45 -3.1(17) . . . . ?
C24 C23 C22 C21 -179.1(10) . . . . ?
B1 N4 C18 C17 177.7(10) . . . . ?
B1 N4 C18 C19 -1.2(17) . . . . ?
B1 N6 C23 C22 -179.5(9) . . . . ?
B1 N6 C23 C24 -0.9(15) . . . . ?
B1 N2 C13 C12 179.8(12) . . . . ?
B1 N2 C13 C14 -2(2) . . . . ?
C63 C62 C61 C60 1.3(16) . . . . ?

loop_
_exptl_oxdiff_crystal_face_indexfrac_h
_exptl_oxdiff_crystal_face_indexfrac_k
_exptl_oxdiff_crystal_face_indexfrac_l
_exptl_oxdiff_crystal_face_x
_exptl_oxdiff_crystal_face_y
_exptl_oxdiff_crystal_face_z
2.9920 2.3287 -12.0599 0.2311 0.9674 0.1038
-4.3118 -3.3670 -1.8852 -0.0002 -0.0093 -1.0000
4.5912 3.5842 0.3386 0.0291 0.1299 0.9911
-1.5065 9.2020 -0.0281 -0.8387 0.1995 0.5068
1.5065 -9.2020 0.0281 0.8387 -0.1995 -0.5068
-2.5996 -2.0218 12.3153 -0.2326 -0.9725 -0.0091
4.3088 -8.6877 1.2416 0.9725 -0.2326 0.0090
